data_2223432
loop_
_publ_author_name
'Zhu, Hui-Lan'
'Lai, Hui-Ling'
'Han, Lu'
'Luo, Yi-Fan'
'Zeng, Rong-Hua'

_publ_section_title
;Poly[[aqua(\m~2~-oxalato)(\m~2~-2-oxidopyridinium-3-carboxylato)holmium(III)]
 monohydrate]
;
_journal_coeditor_code HY2226
_journal_issue 10
_journal_name_full 'Acta Crystallographica Section E'
_journal_page_first m1217
_journal_page_last m1218
_journal_paper_doi 10.1107/S1600536809036344
_journal_volume 65
_journal_year 2009
_chemical_formula_iupac '[Ho (C2 O4) (C6 H4 N O3) (H2 O)] , H2 O'
_chemical_formula_moiety 'C8 H6 Ho N O8 , H2 O'
_chemical_formula_sum 'C8 H8 Ho N O9'
_chemical_formula_weight 427.08
_chemical_name_systematic
;
Poly[[aqua(\m~2~-oxalato)(\m~2~-2-oxidopyridinium-3-carboxylato)holmium(III)]
monohydrate]
;
_space_group_IT_number 2
_symmetry_cell_setting triclinic
_symmetry_space_group_name_Hall '-P 1'
_symmetry_space_group_name_H-M 'P -1'
_atom_sites_solution_hydrogens geom
_atom_sites_solution_primary direct
_atom_sites_solution_secondary difmap
_audit_creation_method SHELXL97
_cell_angle_alpha 71.810(2)
_cell_angle_beta 78.862(2)
_cell_angle_gamma 80.359(2)
_cell_formula_units_Z 2
_cell_length_a 6.5391(11)
_cell_length_b 9.5305(16)
_cell_length_c 9.7391(16)
_cell_measurement_reflns_used 2285
_cell_measurement_temperature 296(2)
_cell_measurement_theta_max 28.07
_cell_measurement_theta_min 2.23
_cell_volume 562.01(16)
_computing_cell_refinement 'SAINT (Bruker, 2007)'
_computing_data_collection 'APEX2 (Bruker, 2007)'
_computing_data_reduction 'SAINT (Bruker, 2007)'
_computing_molecular_graphics 'DIAMOND (Brandenburg, 1999)'
_computing_publication_material 'SHELXL97 (Sheldrick, 2008)'
_computing_structure_refinement 'SHELXL97 (Sheldrick, 2008)'
_computing_structure_solution 'SHELXS97 (Sheldrick, 2008)'
_diffrn_ambient_temperature 296(2)
_diffrn_measured_fraction_theta_full 0.987
_diffrn_measured_fraction_theta_max 0.987
_diffrn_measurement_device_type 'Bruker APEXII CCD'
_diffrn_measurement_method '\f and \w scans'
_diffrn_radiation_monochromator graphite
_diffrn_radiation_source 'fine-focus sealed tube'
_diffrn_radiation_type MoK\a
_diffrn_radiation_wavelength 0.71073
_diffrn_reflns_av_R_equivalents 0.0175
_diffrn_reflns_av_sigmaI/netI 0.0314
_diffrn_reflns_limit_h_max 6
_diffrn_reflns_limit_h_min -7
_diffrn_reflns_limit_k_max 11
_diffrn_reflns_limit_k_min -11
_diffrn_reflns_limit_l_max 10
_diffrn_reflns_limit_l_min -11
_diffrn_reflns_number 2884
_diffrn_reflns_theta_full 25.20
_diffrn_reflns_theta_max 25.20
_diffrn_reflns_theta_min 2.23
_diffrn_standards_number 0
_exptl_absorpt_coefficient_mu 7.085
_exptl_absorpt_correction_T_max 0.3788
_exptl_absorpt_correction_T_min 0.3315
_exptl_absorpt_correction_type multi-scan
_exptl_absorpt_process_details '(SADABS; Sheldrick, 1996)'
_exptl_crystal_colour colourless
_exptl_crystal_density_diffrn 2.524
_exptl_crystal_density_method 'not measured'
_exptl_crystal_description block
_exptl_crystal_F_000 404
_exptl_crystal_size_max 0.20
_exptl_crystal_size_mid 0.18
_exptl_crystal_size_min 0.17
_refine_diff_density_max 2.745
_refine_diff_density_min -2.187
_refine_ls_extinction_method none
_refine_ls_goodness_of_fit_ref 1.064
_refine_ls_hydrogen_treatment mixed
_refine_ls_matrix_type full
_refine_ls_number_parameters 184
_refine_ls_number_reflns 1983
_refine_ls_number_restraints 6
_refine_ls_restrained_S_all 1.063
_refine_ls_R_factor_all 0.0368
_refine_ls_R_factor_gt 0.0342
_refine_ls_shift/su_max 0.000
_refine_ls_shift/su_mean 0.000
_refine_ls_structure_factor_coef Fsqd
_refine_ls_weighting_details 'calc w = 1/[\s^2^(Fo^2^)+(0.0695P)^2^] where P=(Fo^2^+2Fc^2^)/3'
_refine_ls_weighting_scheme calc
_refine_ls_wR_factor_gt 0.0875
_refine_ls_wR_factor_ref 0.0898
_reflns_number_gt 1862
_reflns_number_total 1983
_reflns_threshold_expression I>2\s(I)
_cod_data_source_file hy2226.cif
_cod_data_source_block I
_cod_database_code 2223432
_cod_database_fobs_code 2223432

loop_
_symmetry_equiv_pos_as_xyz
'x, y, z'
'-x, -y, -z'

loop_
_atom_site_type_symbol
_atom_site_label
_atom_site_fract_x
_atom_site_fract_y
_atom_site_fract_z
_atom_site_U_iso_or_equiv
_atom_site_adp_type
_atom_site_calc_flag
_atom_site_refinement_flags
_atom_site_occupancy
_atom_site_disorder_assembly
_atom_site_disorder_group
Ho Ho1 0.09083(4) 0.29059(3) 0.30045(3) 0.01784(15) Uani d . 1 . .
O O4 -0.1655(7) 0.3863(5) 0.1370(5) 0.0219(10) Uani d . 1 . .
O O3 0.1549(8) 0.1295(6) 0.1626(5) 0.0311(11) Uani d . 1 . .
O O6 0.1351(9) 0.3228(5) 0.5267(6) 0.0338(12) Uani d . 1 . .
O O1 0.2127(8) 0.0581(5) 0.4520(5) 0.0251(10) Uani d . 1 . .
O O5 -0.2292(7) 0.5458(5) -0.0767(5) 0.0258(10) Uani d . 1 . .
N N1 0.2729(11) -0.0557(8) 0.0581(7) 0.0366(15) Uani d . 1 . .
H H1 0.2407 0.0054 -0.0227 0.044 Uiso calc R 1 . .
C C6 0.2307(12) -0.0067(8) 0.1802(8) 0.0266(15) Uani d . 1 . .
C C8 0.0606(11) 0.4422(8) 0.5578(8) 0.0261(15) Uani d . 1 . .
C C5 0.3624(14) -0.1948(10) 0.0574(10) 0.044(2) Uani d . 1 . .
H H5 0.3862 -0.2213 -0.0290 0.052 Uiso calc R 1 . .
C C4 0.4170(14) -0.2947(9) 0.1807(10) 0.048(3) Uani d . 1 . .
H H4 0.4851 -0.3882 0.1795 0.057 Uiso calc R 1 . .
C C3 0.3695(13) -0.2550(9) 0.3094(10) 0.0396(19) Uani d . 1 . .
H H3 0.3999 -0.3250 0.3960 0.048 Uiso calc R 1 . .
C C2 0.2776(10) -0.1133(7) 0.3126(7) 0.0251(15) Uani d . 1 . .
C C1 0.2306(10) -0.0747(7) 0.4529(7) 0.0236(14) Uani d . 1 . .
C C7 -0.1147(10) 0.4807(7) 0.0161(7) 0.0190(13) Uani d . 1 . .
O O2W 0.2278(13) 0.0635(9) 0.7646(8) 0.0621(19) Uani d D 1 . .
O O2 0.2125(7) -0.1813(5) 0.5703(5) 0.0262(10) Uani d . 1 . .
O O7 0.0730(9) 0.4748(6) 0.6691(5) 0.0358(13) Uani d . 1 . .
O O1W 0.4526(8) 0.2970(7) 0.2822(6) 0.0427(15) Uani d D 1 . .
H H3W 0.164(16) 0.149(7) 0.758(10) 0.064 Uiso d D 1 . .
H H4W 0.203(16) 0.041(10) 0.691(6) 0.064 Uiso d D 1 . .
H H1W 0.508(12) 0.263(11) 0.359(5) 0.064 Uiso d D 1 . .
H H2W 0.549(10) 0.332(11) 0.215(6) 0.064 Uiso d D 1 . .

loop_
_atom_site_aniso_label
_atom_site_aniso_U_11
_atom_site_aniso_U_22
_atom_site_aniso_U_33
_atom_site_aniso_U_12
_atom_site_aniso_U_13
_atom_site_aniso_U_23
Ho1 0.0166(2) 0.0197(2) 0.0158(2) -0.00221(12) -0.00168(12) -0.00363(13)
O4 0.018(2) 0.027(2) 0.017(2) -0.0088(18) -0.0019(18) 0.0028(19)
O3 0.039(3) 0.031(3) 0.020(2) 0.002(2) -0.005(2) -0.007(2)
O6 0.046(3) 0.023(3) 0.034(3) 0.010(2) -0.013(2) -0.013(2)
O1 0.027(3) 0.024(2) 0.022(2) -0.0029(19) -0.0024(19) -0.0050(19)
O5 0.016(2) 0.035(3) 0.023(2) -0.0035(19) -0.0071(19) -0.001(2)
N1 0.040(4) 0.043(4) 0.028(3) -0.009(3) 0.003(3) -0.016(3)
C6 0.025(4) 0.027(4) 0.029(4) -0.007(3) -0.001(3) -0.010(3)
C8 0.024(4) 0.026(4) 0.028(4) -0.005(3) -0.003(3) -0.007(3)
C5 0.048(5) 0.046(5) 0.042(5) -0.011(4) 0.014(4) -0.028(4)
C4 0.055(6) 0.036(5) 0.050(6) -0.008(4) 0.013(5) -0.021(5)
C3 0.038(5) 0.032(4) 0.047(5) 0.000(3) 0.001(4) -0.015(4)
C2 0.018(3) 0.025(3) 0.029(4) -0.008(3) 0.007(3) -0.006(3)
C1 0.012(3) 0.026(3) 0.028(4) 0.000(3) -0.003(3) -0.003(3)
C7 0.018(3) 0.020(3) 0.020(3) -0.006(2) 0.001(3) -0.007(3)
O2W 0.069(5) 0.078(5) 0.041(4) -0.022(4) -0.020(4) -0.005(4)
O2 0.019(2) 0.027(3) 0.027(3) -0.0043(19) -0.0037(19) 0.002(2)
O7 0.056(4) 0.031(3) 0.024(3) 0.008(2) -0.018(2) -0.013(2)
O1W 0.021(3) 0.062(4) 0.029(3) -0.012(3) -0.008(2) 0.015(3)

loop_
_atom_type_symbol
_atom_type_description
_atom_type_scat_dispersion_real
_atom_type_scat_dispersion_imag
_atom_type_scat_source
C C 0.0033 0.0016 'International Tables Vol C Tables 4.2.6.8 and 6.1.1.4'
H H 0.0000 0.0000 'International Tables Vol C Tables 4.2.6.8 and 6.1.1.4'
Ho Ho -0.2175 4.6783 'International Tables Vol C Tables 4.2.6.8 and 6.1.1.4'
N N 0.0061 0.0033 'International Tables Vol C Tables 4.2.6.8 and 6.1.1.4'
O O 0.0106 0.0060 'International Tables Vol C Tables 4.2.6.8 and 6.1.1.4'

loop_
_geom_angle_atom_site_label_1
_geom_angle_atom_site_label_2
_geom_angle_atom_site_label_3
_geom_angle_site_symmetry_1
_geom_angle_site_symmetry_3
_geom_angle
_geom_angle_publ_flag
O3 Ho1 O1W . . 90.4(2) ?
O3 Ho1 O2 . 2_556 90.37(18) ?
O1W Ho1 O2 . 2_556 148.26(17) ?
O3 Ho1 O1 . . 73.45(17) ?
O1W Ho1 O1 . . 75.15(18) ?
O2 Ho1 O1 2_556 . 74.69(16) ?
O3 Ho1 O5 . 2_565 81.80(17) ?
O1W Ho1 O5 . 2_565 67.83(16) ?
O2 Ho1 O5 2_556 2_565 143.49(16) ?
O1 Ho1 O5 . 2_565 134.91(16) ?
O3 Ho1 O7 . 2_566 148.06(18) ?
O1W Ho1 O7 . 2_566 105.7(2) ?
O2 Ho1 O7 2_556 2_566 89.77(18) ?
O1 Ho1 O7 . 2_566 136.83(16) ?
O5 Ho1 O7 2_565 2_566 79.25(18) ?
O3 Ho1 O6 . . 144.55(17) ?
O1W Ho1 O6 . . 75.0(2) ?
O2 Ho1 O6 2_556 . 86.35(18) ?
O1 Ho1 O6 . . 71.64(16) ?
O5 Ho1 O6 2_565 . 119.81(18) ?
O7 Ho1 O6 2_566 . 67.30(17) ?
O3 Ho1 O4 . . 77.17(17) ?
O1W Ho1 O4 . . 135.57(16) ?
O2 Ho1 O4 2_556 . 75.25(15) ?
O1 Ho1 O4 . . 137.32(16) ?
O5 Ho1 O4 2_565 . 68.24(14) ?
O7 Ho1 O4 2_566 . 72.00(17) ?
O6 Ho1 O4 . . 135.14(16) ?
C7 O4 Ho1 . . 118.2(4) ?
C6 O3 Ho1 . . 136.0(5) ?
C8 O6 Ho1 . . 120.3(5) ?
C1 O1 Ho1 . . 136.8(4) ?
C7 O5 Ho1 . 2_565 119.9(4) ?
C5 N1 C6 . . 123.9(7) ?
C5 N1 H1 . . 118.0 ?
C6 N1 H1 . . 118.0 ?
O3 C6 N1 . . 116.8(7) ?
O3 C6 C2 . . 127.2(7) ?
N1 C6 C2 . . 116.1(7) ?
O7 C8 O6 . . 127.4(7) ?
O7 C8 C8 . 2_566 117.7(8) ?
O6 C8 C8 . 2_566 114.9(8) ?
C4 C5 N1 . . 120.6(8) ?
C4 C5 H5 . . 119.7 ?
N1 C5 H5 . . 119.7 ?
C5 C4 C3 . . 118.5(8) ?
C5 C4 H4 . . 120.7 ?
C3 C4 H4 . . 120.7 ?
C4 C3 C2 . . 121.7(8) ?
C4 C3 H3 . . 119.1 ?
C2 C3 H3 . . 119.1 ?
C3 C2 C6 . . 119.1(7) ?
C3 C2 C1 . . 120.1(7) ?
C6 C2 C1 . . 120.8(6) ?
O1 C1 O2 . . 122.8(6) ?
O1 C1 C2 . . 119.9(6) ?
O2 C1 C2 . . 117.3(6) ?
O5 C7 O4 . . 126.5(6) ?
O5 C7 C7 . 2_565 117.4(7) ?
O4 C7 C7 . 2_565 116.0(7) ?
H3W O2W H4W . . 105(9) ?
C1 O2 Ho1 . 2_556 128.4(4) ?
C8 O7 Ho1 . 2_566 119.8(5) ?
Ho1 O1W H1W . . 119(6) ?
Ho1 O1W H2W . . 136(6) ?
H1W O1W H2W . . 106(3) ?

loop_
_geom_bond_atom_site_label_1
_geom_bond_atom_site_label_2
_geom_bond_site_symmetry_2
_geom_bond_distance
_geom_bond_publ_flag
Ho1 O1 . 2.354(5) y
Ho1 O2 2_556 2.348(5) y
Ho1 O3 . 2.279(5) y
Ho1 O4 . 2.406(4) y
Ho1 O5 2_565 2.364(5) y
Ho1 O6 . 2.394(5) y
Ho1 O7 2_566 2.392(5) y
Ho1 O1W . 2.348(5) y
O4 C7 . 1.262(8) ?
O3 C6 . 1.279(9) ?
O6 C8 . 1.263(9) ?
O1 C1 . 1.249(8) ?
O5 C7 . 1.232(8) ?
O5 Ho1 2_565 2.364(4) ?
N1 C5 . 1.358(11) ?
N1 C6 . 1.373(10) ?
N1 H1 . 0.8600 ?
C6 C2 . 1.421(10) ?
C8 O7 . 1.237(9) ?
C8 C8 2_566 1.546(15) ?
C5 C4 . 1.347(13) ?
C5 H5 . 0.9300 ?
C4 C3 . 1.384(11) ?
C4 H4 . 0.9300 ?
C3 C2 . 1.390(10) ?
C3 H3 . 0.9300 ?
C2 C1 . 1.487(10) ?
C1 O2 . 1.271(8) ?
C7 C7 2_565 1.554(12) ?
O2W H3W . 0.84(7) ?
O2W H4W . 0.86(7) ?
O1W H1W . 0.84(6) ?
O1W H2W . 0.85(7) ?

loop_
_geom_hbond_atom_site_label_D
_geom_hbond_atom_site_label_H
_geom_hbond_atom_site_label_A
_geom_hbond_site_symmetry_A
_geom_hbond_distance_DH
_geom_hbond_distance_HA
_geom_hbond_distance_DA
_geom_hbond_angle_DHA
_geom_hbond_publ_flag
O1W H1W O2 2_656 0.84(6) 2.02(6) 2.737(7) 142(8) y
O1W H2W O4 1_655 0.85(7) 1.96(4) 2.749(7) 154(8) y
O2W H3W O6 . 0.84(7) 2.36(11) 2.882(10) 121(8) y
O2W H4W O1 . 0.86(7) 2.27(3) 3.082(8) 157(9) y
N1 H1 O2W 1_554 0.86 1.99 2.781(10) 153.5 y
